data_2012521
loop_
_publ_author_name
'Wouters, Johan'
'Norberg, Bernadette'
'Guccione, Salvatore'

_publ_section_title
;4-Methyl-2-[<i>N</i>-(3,4-methylenedioxybenzylidene)hydrazino]thiazole and
 its reduction product,
 4-methyl-2-[<i>N</i>-(3,4-methylenedioxybenzylidene)hydrazono]-4,5-dihydrothiazole
;
_journal_issue 2
_journal_name_full 'Acta Crystallographica Section C'
_journal_page_first o69
_journal_page_last o71
_journal_paper_doi 10.1107/S0108270101017851
_journal_volume 58
_journal_year 2002
_chemical_formula_moiety 'C12 H13 N3 O2 S'
_chemical_formula_sum 'C12 H13 N3 O2 S'
_chemical_formula_weight 263.32
_chemical_name_systematic
;
 ?
;
_space_group_IT_number 14
_symmetry_cell_setting monoclinic
_symmetry_space_group_name_Hall '-P 2ybc'
_symmetry_space_group_name_H-M 'P 1 21/c 1'
_atom_sites_solution_hydrogens geom
_atom_sites_solution_primary direct
_atom_sites_solution_secondary difmap
_cell_angle_alpha 90
_cell_angle_beta 105.020(10)
_cell_angle_gamma 90
_cell_formula_units_Z 4
_cell_length_a 14.7380(10)
_cell_length_b 5.7500(10)
_cell_length_c 15.8980(10)
_cell_measurement_reflns_used 25
_cell_measurement_temperature 293(2)
_cell_measurement_theta_max 45
_cell_measurement_theta_min 35
_cell_volume 1301.2(3)
_computing_publication_material 'PLATON (Spek, 1990)'
_computing_structure_refinement 'SHELXL97 (Sheldrick, 1997)'
_computing_structure_solution 'SHELXS97 (Sheldrick, 1990)'
_diffrn_ambient_temperature 293(2)
_diffrn_measured_fraction_theta_full 1.00
_diffrn_measured_fraction_theta_max 1.00
_diffrn_measurement_device_type 'Enraf Nonius CAD 4'
_diffrn_measurement_method \q/2\q
_diffrn_radiation_monochromator graphite
_diffrn_radiation_source 'fine-focus sealed tube'
_diffrn_radiation_type 'Cu K\a'
_diffrn_radiation_wavelength 1.54178
_diffrn_reflns_av_R_equivalents .0304
_diffrn_reflns_av_sigmaI/netI .0317
_diffrn_reflns_limit_h_max 17
_diffrn_reflns_limit_h_min -18
_diffrn_reflns_limit_k_max 5
_diffrn_reflns_limit_k_min -7
_diffrn_reflns_limit_l_max 19
_diffrn_reflns_limit_l_min 0
_diffrn_reflns_number 3758
_diffrn_reflns_theta_full 71.88
_diffrn_reflns_theta_max 71.88
_diffrn_reflns_theta_min 3.10
_diffrn_standards_decay_% 1
_diffrn_standards_interval_time 60
_diffrn_standards_number 3
_exptl_absorpt_coefficient_mu 2.21
_exptl_absorpt_correction_T_max .660
_exptl_absorpt_correction_T_min .336
_exptl_absorpt_correction_type analytical
_exptl_absorpt_process_details 'North et al. (1968)'
_exptl_crystal_colour yellow
_exptl_crystal_density_diffrn 1.344
_exptl_crystal_density_meas ?
_exptl_crystal_description prism
_exptl_crystal_F_000 552
_exptl_crystal_size_max .6
_exptl_crystal_size_mid .4
_exptl_crystal_size_min .21
_refine_diff_density_max .298
_refine_diff_density_min -.246
_refine_ls_extinction_coef .0035(5)
_refine_ls_extinction_expression Fc^*^=kFc[1+0.001xFc^2^\l^3^/sin(2\q)]^-1/4^
_refine_ls_extinction_method SHELXL
_refine_ls_goodness_of_fit_ref 1.106
_refine_ls_hydrogen_treatment noref
_refine_ls_matrix_type full
_refine_ls_number_parameters 167
_refine_ls_number_reflns 2540
_refine_ls_number_restraints 0
_refine_ls_restrained_S_all 1.106
_refine_ls_R_factor_all .0455
_refine_ls_R_factor_gt .0418
_refine_ls_shift/su_max .001
_refine_ls_shift/su_mean .000
_refine_ls_structure_factor_coef Fsqd
_refine_ls_weighting_scheme
;
calc w=1/[\s^2^(Fo^2^)+(0.0703P)^2^+0.3517P]
 where P=(Fo^2^+2Fc^2^)/3
;
_refine_ls_wR_factor_gt .1314
_refine_ls_wR_factor_ref .1348
_reflns_number_gt 2333
_reflns_number_total 2540
_reflns_threshold_expression I>2\s(I)
_cod_data_source_file sk1506.cif
_cod_data_source_block IIb
_cod_depositor_comments
;
The following automatic conversions were performed:
'_symmetry_cell_setting' value 'Monoclinic' changed to 'monoclinic'
according to '/home/saulius/struct/CIF-dictionaries/cif_core.dic'
dictionary named 'cif_core.dic' version 2.4.1 from 2010-06-29.

Automatic conversion script
Id: cif_fix_enum 1527 2010-12-29 10:47:43Z saulius 

The following automatic conversions were performed:

'_symmetry_cell_setting' value 'Monoclinic' changed to 'monoclinic'
according to /home/saulius/struct/CIF-dictionaries/cif_core.dic
dictionary named 'cif_core.dic' version 2.4.1 from
2010-06-29.

'_exptl_absorpt_correction_type' value 'Analytical'
changed to 'analytical' according to
/home/saulius/struct/CIF-dictionaries/cif_core.dic dictionary named
'cif_core.dic' version 2.4.1 from 2010-06-29.

Automatic conversion script
Id: cif_fix_values 1715 2011-07-08 13:25:40Z adriana 

The following automatic conversions were performed:

'_exptl_crystal_density_meas' value 'Not Measured' was changed to '?'
- the value is perceived as not measured.

Automatic conversion script
Id: cif_fix_values 3008 2015-01-20 13:52:24Z robertas 
;
_cod_original_sg_symbol_H-M 'P 21/c'
_cod_database_code 2012521
_cod_database_fobs_code 2012521

loop_
_symmetry_equiv_pos_as_xyz
x,y,z
-x,1/2+y,1/2-z
-x,-y,-z
x,1/2-y,1/2+z

loop_
_atom_site_label
_atom_site_fract_x
_atom_site_fract_y
_atom_site_fract_z
_atom_site_U_iso_or_equiv
_atom_site_adp_type
_atom_site_calc_flag
_atom_site_refinement_flags
_atom_site_occupancy
_atom_site_disorder_assembly
_atom_site_disorder_group
_atom_site_type_symbol
C0 -.19889(19) .2577(7) .0887(2) .1012(11) Uani d . 1 . . C
H0A -.2273 .1440 .0457 .152 Uiso calc R 1 . . H
H0B -.2469 .3537 .1015 .152 Uiso calc R 1 . . H
H0C -.1648 .1803 .1408 .152 Uiso calc R 1 . . H
C1 -.08248(17) .5943(5) .11810(16) .0692(6) Uani d . 1 . . C
H1A -.1205 .6380 .1571 .074(7) Uiso calc R 1 . . H
H1B -.0718 .7317 .0866 .092(9) Uiso calc R 1 . . H
C2 -.13261(16) .4067(5) .05427(16) .0672(6) Uani d . 1 . . C
H2 -.1673 .4809 .0000 .085(9) Uiso calc R 1 . . H
N3 -.05820(12) .2663(3) .03746(12) .0596(5) Uani d . 1 . . N
H3 -.0687 .1533 -.0003 .050 Uiso d . 1 . . H
C4 .02269(13) .2579(4) .09979(12) .0495(4) Uani d . 1 . . C
S5 .02832(4) .47341(10) .17933(3) .0597(2) Uani d . 1 . . S
N6 .08724(11) .1051(3) .10000(11) .0548(4) Uani d . 1 . . N
N7 .16639(11) .1413(3) .16895(10) .0514(4) Uani d . 1 . . N
C8 .22709(13) -.0193(3) .17883(13) .0506(4) Uani d . 1 . . C
H8 .2158 -.1543 .1389 .050 Uiso d . 1 . . H
C9 .31637(13) -.0098(3) .24518(12) .0458(4) Uani d . 1 . . C
C10 .33979(13) .1817(3) .30242(12) .0475(4) Uani d . 1 . . C
H10 .2984 .3049 .3005 .057 Uiso calc R 1 . . H
C11 .42579(13) .1774(3) .36064(11) .0469(4) Uani d . 1 . . C
O12 .46423(10) .3403(3) .42296(10) .0628(4) Uani d . 1 . . O
C13 .55967(15) .2700(4) .45742(14) .0612(5) Uani d . 1 . . C
H13A .6013 .3749 .4376 .073 Uiso calc R 1 . . H
H13B .5758 .2741 .5206 .073 Uiso calc R 1 . . H
O14 .56982(11) .0399(3) .42813(10) .0639(4) Uani d . 1 . . O
C15 .48911(13) -.0032(3) .36400(12) .0485(4) Uani d . 1 . . C
C16 .46836(14) -.1908(4) .31048(12) .0522(5) Uani d . 1 . . C
H16 .5107 -.3123 .3134 .063 Uiso calc R 1 . . H
C17 .38013(13) -.1920(3) .25082(12) .0501(4) Uani d . 1 . . C
H17 .3633 -.3185 .2136 .060 Uiso calc R 1 . . H

loop_
_atom_site_aniso_label
_atom_site_aniso_U_11
_atom_site_aniso_U_22
_atom_site_aniso_U_33
_atom_site_aniso_U_12
_atom_site_aniso_U_13
_atom_site_aniso_U_23
C0 .0680(15) .128(3) .112(2) -.0048(17) .0307(16) -.036(2)
C1 .0724(13) .0618(13) .0698(14) .0151(11) .0118(11) -.0135(12)
C2 .0606(12) .0721(14) .0626(12) .0180(11) .0046(10) -.0121(11)
N3 .0522(9) .0648(10) .0561(9) .0057(8) .0039(7) -.0207(8)
C4 .0517(9) .0518(10) .0446(9) -.0034(8) .0121(8) -.0083(8)
S5 .0721(4) .0556(3) .0467(3) .0055(2) .0065(2) -.0135(2)
N6 .0482(8) .0623(10) .0503(9) .0018(7) .0062(7) -.0169(8)
N7 .0485(8) .0574(9) .0459(8) -.0021(7) .0078(6) -.0106(7)
C8 .0520(10) .0534(10) .0478(10) -.0019(8) .0152(8) -.0099(8)
C9 .0503(9) .0478(9) .0426(9) -.0016(7) .0177(7) -.0013(7)
C10 .0499(9) .0455(9) .0488(9) .0019(7) .0157(7) -.0025(8)
C11 .0543(9) .0465(9) .0414(9) -.0034(8) .0151(7) .0007(7)
O12 .0641(8) .0574(9) .0595(8) -.0015(7) .0025(7) -.0105(7)
C13 .0597(11) .0718(14) .0477(10) -.0055(10) .0058(9) .0014(10)
O14 .0588(8) .0718(10) .0537(8) .0068(7) .0014(6) .0044(7)
C15 .0517(10) .0545(10) .0399(9) .0029(8) .0132(7) .0094(8)
C16 .0610(11) .0530(11) .0461(9) .0121(8) .0202(8) .0074(8)
C17 .0613(11) .0479(10) .0447(9) .0027(8) .0203(8) -.0020(8)

loop_
_atom_type_symbol
_atom_type_description
_atom_type_scat_dispersion_real
_atom_type_scat_dispersion_imag
_atom_type_scat_source
S S .3331 .5567 'International Tables Vol C Tables 4.2.6.8 and 6.1.1.4'
O O .0492 .0322 'International Tables Vol C Tables 4.2.6.8 and 6.1.1.4'
N N .0311 .0180 'International Tables Vol C Tables 4.2.6.8 and 6.1.1.4'
H H .0000 .0000 'International Tables Vol C Tables 4.2.6.8 and 6.1.1.4'
C C .0181 .0091 'International Tables Vol C Tables 4.2.6.8 and 6.1.1.4'

loop_
_geom_angle_atom_site_label_1
_geom_angle_atom_site_label_2
_geom_angle_atom_site_label_3
_geom_angle
_geom_angle_publ_flag
C2 C0 H0A 109.5 no
C2 C0 H0B 109.5 no
H0A C0 H0B 109.5 no
C2 C0 H0C 109.5 no
H0A C0 H0C 109.5 no
H0B C0 H0C 109.5 no
C2 C1 S5 107.37(16) yes
C2 C1 H1A 110.2 no
S5 C1 H1A 110.2 no
C2 C1 H1B 110.2 no
S5 C1 H1B 110.2 no
H1A C1 H1B 108.5 no
N3 C2 C0 110.2(2) no
N3 C2 C1 104.93(18) no
C0 C2 C1 114.0(2) no
N3 C2 H2 109.2 no
C0 C2 H2 109.2 no
C1 C2 H2 109.2 no
C4 N3 C2 117.19(17) yes
C4 N3 H3 116.7 no
C2 N3 H3 122.5 no
N6 C4 N3 122.62(17) yes
N6 C4 S5 125.39(14) no
N3 C4 S5 111.99(15) no
C4 S5 C1 90.92(10) no
C4 N6 N7 111.45(16) no
C8 N7 N6 114.15(16) yes
N7 C8 C9 122.54(17) yes
N7 C8 H8 119.8 no
C9 C8 H8 117.6 no
C17 C9 C10 119.73(18) no
C17 C9 C8 118.99(17) no
C10 C9 C8 121.28(17) no
C11 C10 C9 116.90(17) no
C11 C10 H10 121.5 no
C9 C10 H10 121.5 no
C10 C11 O12 127.91(17) no
C10 C11 C15 122.53(18) no
O12 C11 C15 109.56(16) no
C11 O12 C13 105.32(16) no
O14 C13 O12 108.30(17) no
O14 C13 H13A 110.0 no
O12 C13 H13A 110.0 no
O14 C13 H13B 110.0 no
O12 C13 H13B 110.0 no
H13A C13 H13B 108.4 no
C15 O14 C13 105.43(15) no
C16 C15 O14 128.22(18) no
C16 C15 C11 122.00(18) no
O14 C15 C11 109.77(17) no
C15 C16 C17 116.59(18) no
C15 C16 H16 121.7 no
C17 C16 H16 121.7 no
C9 C17 C16 122.22(18) no
C9 C17 H17 118.9 no
C16 C17 H17 118.9 no

loop_
_geom_bond_atom_site_label_1
_geom_bond_atom_site_label_2
_geom_bond_site_symmetry_2
_geom_bond_distance
_geom_bond_publ_flag
C0 C2 . 1.504(4) no
C0 H0A . .9600 no
C0 H0B . .9600 no
C0 H0C . .9600 no
C1 C2 . 1.533(3) yes
C1 S5 . 1.809(2) no
C1 H1A . .9700 no
C1 H1B . .9700 no
C2 N3 . 1.441(3) yes
C2 H2 . .9800 no
N3 C4 . 1.339(3) yes
N3 H3 . .8707 no
C4 N6 . 1.294(3) yes
C4 S5 . 1.7569(19) no
N6 N7 . 1.394(2) yes
N7 C8 . 1.267(3) yes
C8 C9 . 1.459(3) yes
C8 H8 . .9890 no
C9 C17 . 1.395(3) no
C9 C10 . 1.413(3) no
C10 C11 . 1.362(3) no
C10 H10 . .9300 no
C11 O12 . 1.375(2) no
C11 C15 . 1.388(3) no
O12 C13 . 1.429(3) no
C13 O14 . 1.424(3) no
C13 H13A . .9700 no
C13 H13B . .9700 no
O14 C15 . 1.374(2) no
C15 C16 . 1.359(3) no
C16 C17 . 1.397(3) no
C16 H16 . .9300 no
C17 H17 . .9300 no

loop_
_geom_hbond_atom_site_label_D
_geom_hbond_atom_site_label_H
_geom_hbond_atom_site_label_A
_geom_hbond_site_symmetry_A
_geom_hbond_distance_DH
_geom_hbond_distance_HA
_geom_hbond_distance_DA
_geom_hbond_angle_DHA
_geom_hbond_publ_flag
N3 H3 N6 3_555 .87 2.139 3.005(2) 174.6 yes

loop_
_geom_torsion_atom_site_label_1
_geom_torsion_atom_site_label_2
_geom_torsion_atom_site_label_3
_geom_torsion_atom_site_label_4
_geom_torsion
_geom_torsion_publ_flag
S5 C1 C2 N3 -27.7(3) no
S5 C1 C2 C0 92.9(2) no
C0 C2 N3 C4 -96.2(3) no
C1 C2 N3 C4 26.9(3) no
C2 N3 C4 N6 166.1(2) no
C2 N3 C4 S5 -13.1(3) no
N6 C4 S5 C1 176.1(2) no
N3 C4 S5 C1 -4.62(18) no
C2 C1 S5 C4 19.02(19) no
N3 C4 N6 N7 176.72(19) no
S5 C4 N6 N7 -4.1(3) no
C4 N6 N7 C8 171.73(18) no
N6 N7 C8 C9 177.58(17) no
N7 C8 C9 C17 -178.90(18) no
N7 C8 C9 C10 .0(3) no
C17 C9 C10 C11 .6(3) no
C8 C9 C10 C11 -178.33(17) no
C9 C10 C11 O12 -179.43(17) no
C9 C10 C11 C15 .8(3) no
C10 C11 O12 C13 -171.82(19) no
C15 C11 O12 C13 7.9(2) no
C11 O12 C13 O14 -12.6(2) no
O12 C13 O14 C15 12.4(2) no
C13 O14 C15 C16 173.63(19) no
C13 O14 C15 C11 -7.5(2) no
C10 C11 C15 C16 -1.6(3) no
O12 C11 C15 C16 178.65(17) no
C10 C11 C15 O14 179.45(17) no
O12 C11 C15 O14 -.3(2) no
O14 C15 C16 C17 179.53(18) no
C11 C15 C16 C17 .8(3) no
C10 C9 C17 C16 -1.4(3) no
C8 C9 C17 C16 177.57(17) no
C15 C16 C17 C9 .7(3) no
